data_7107197
loop_
_publ_author_name
'Bo Jiang'
'Mian-Shuai Yi'
'Feng Shi'
'Shujiang Tu'
'Suresh Pindi'
'Patrick McDowell'
'Gguigen Li'

_publ_section_title
;
 A Multi-component Domino Reaction for the Direct Access to
 Polyfunctionalized indoles via Intermolecular Allylic sp3-C-H
 Esterification and Indolation
;
_journal_name_full Chem.Commun.
_journal_page_first 808
_journal_paper_doi 10.1039/c1cc15913e
_journal_volume 48
_journal_year 2012
_chemical_formula_sum 'C25 H25 N O3'
_chemical_formula_weight 387.46
_chemical_name_systematic
;
?
;
_space_group_IT_number 4
_symmetry_cell_setting monoclinic
_symmetry_space_group_name_Hall 'P 2yb'
_symmetry_space_group_name_H-M 'P 1 21 1'
_atom_sites_solution_hydrogens geom
_atom_sites_solution_primary direct
_atom_sites_solution_secondary difmap
_audit_creation_method SHELXL-97
_cell_angle_alpha 90.00
_cell_angle_beta 99.1580(10)
_cell_angle_gamma 90.00
_cell_formula_units_Z 2
_cell_length_a 8.6760(8)
_cell_length_b 12.8793(13)
_cell_length_c 9.4794(11)
_cell_measurement_reflns_used 1086
_cell_measurement_temperature 298(2)
_cell_measurement_theta_max 20.458
_cell_measurement_theta_min 2.378
_cell_volume 1045.73(19)
_computing_cell_refinement 'Bruker SMART'
_computing_data_collection 'Bruker SMART'
_computing_data_reduction 'Bruker SHELXTL'
_computing_molecular_graphics 'Bruker SHELXTL'
_computing_publication_material 'Bruker SHELXTL'
_computing_structure_refinement 'SHELXL-97 (Sheldrick, 1997)'
_computing_structure_solution 'SHELXS-97 (Sheldrick, 1990)'
_diffrn_ambient_temperature 298(2)
_diffrn_measured_fraction_theta_full 0.999
_diffrn_measured_fraction_theta_max 0.999
_diffrn_measurement_device_type 'CCD area detector'
_diffrn_measurement_method 'phi and omega scans'
_diffrn_radiation_monochromator graphite
_diffrn_radiation_source 'fine-focus sealed tube'
_diffrn_radiation_type MoK\a
_diffrn_radiation_wavelength 0.71073
_diffrn_reflns_av_R_equivalents 0.0428
_diffrn_reflns_av_sigmaI/netI 0.0559
_diffrn_reflns_limit_h_max 10
_diffrn_reflns_limit_h_min -6
_diffrn_reflns_limit_k_max 15
_diffrn_reflns_limit_k_min -15
_diffrn_reflns_limit_l_max 10
_diffrn_reflns_limit_l_min -11
_diffrn_reflns_number 5349
_diffrn_reflns_theta_full 25.02
_diffrn_reflns_theta_max 25.02
_diffrn_reflns_theta_min 2.18
_exptl_absorpt_coefficient_mu 0.080
_exptl_absorpt_correction_T_max 0.9904
_exptl_absorpt_correction_T_min 0.9686
_exptl_absorpt_correction_type multi-scan
_exptl_absorpt_process_details sadabs
_exptl_crystal_colour colorless
_exptl_crystal_density_diffrn 1.231
_exptl_crystal_density_method 'not measured'
_exptl_crystal_description block
_exptl_crystal_F_000 412
_exptl_crystal_size_max 0.40
_exptl_crystal_size_mid 0.21
_exptl_crystal_size_min 0.12
_refine_diff_density_max 0.098
_refine_diff_density_min -0.111
_refine_diff_density_rms 0.025
_refine_ls_abs_structure_details 'Flack H D (1983), Acta Cryst. A39, 876-881'
_refine_ls_abs_structure_Flack -0.9(15)
_refine_ls_extinction_method none
_refine_ls_goodness_of_fit_ref 1.009
_refine_ls_hydrogen_treatment constr
_refine_ls_matrix_type full
_refine_ls_number_parameters 266
_refine_ls_number_reflns 1936
_refine_ls_number_restraints 1
_refine_ls_restrained_S_all 1.009
_refine_ls_R_factor_all 0.0638
_refine_ls_R_factor_gt 0.0373
_refine_ls_shift/su_max 0.000
_refine_ls_shift/su_mean 0.000
_refine_ls_structure_factor_coef Fsqd
_refine_ls_weighting_details 'calc w=1/[\s^2^(Fo^2^)+(0.0126P)^2^+0.0000P] where P=(Fo^2^+2Fc^2^)/3'
_refine_ls_weighting_scheme calc
_refine_ls_wR_factor_gt 0.0564
_refine_ls_wR_factor_ref 0.0607
_reflns_number_gt 1280
_reflns_number_total 1936
_reflns_threshold_expression >2sigma(I)
_cod_data_source_file c1cc15913e.txt
_cod_data_source_block 100823d
_cod_original_sg_symbol_H-M P2(1)
_cod_database_code 7107197

loop_
_symmetry_equiv_pos_as_xyz
'x, y, z'
'-x, y+1/2, -z'

loop_
_atom_site_label
_atom_site_type_symbol
_atom_site_fract_x
_atom_site_fract_y
_atom_site_fract_z
_atom_site_U_iso_or_equiv
_atom_site_adp_type
_atom_site_occupancy
_atom_site_symmetry_multiplicity
_atom_site_calc_flag
_atom_site_refinement_flags
N1 N 0.4584(3) 0.6454(2) 0.2635(3) 0.0459(7) Uani 1 1 d .
O1 O 0.4573(3) 0.99589(18) 0.1814(3) 0.0746(8) Uani 1 1 d .
O2 O 0.7184(2) 0.75378(16) 0.5002(2) 0.0574(6) Uani 1 1 d .
O3 O 0.9106(3) 0.6387(2) 0.5694(3) 0.0908(9) Uani 1 1 d .
C1 C 0.5330(4) 0.9190(3) 0.2262(3) 0.0539(9) Uani 1 1 d .
C2 C 0.7034(4) 0.9256(3) 0.2913(4) 0.0590(10) Uani 1 1 d .
H2A H 0.7099 0.9456 0.3908 0.071 Uiso 1 1 calc R
H2B H 0.7512 0.9807 0.2434 0.071 Uiso 1 1 calc R
C3 C 0.8004(4) 0.8255(3) 0.2845(4) 0.0549(9) Uani 1 1 d .
C4 C 0.7194(3) 0.7352(3) 0.3484(3) 0.0493(8) Uani 1 1 d .
H4 H 0.7717 0.6694 0.3343 0.059 Uiso 1 1 calc R
C5 C 0.5517(3) 0.7312(3) 0.2802(3) 0.0419(8) Uani 1 1 d .
C6 C 0.4669(4) 0.8155(3) 0.2234(3) 0.0480(9) Uani 1 1 d .
C7 C 0.3152(4) 0.7783(3) 0.1692(3) 0.0524(9) Uani 1 1 d .
H7 H 0.2323 0.8186 0.1253 0.063 Uiso 1 1 calc R
C8 C 0.3107(4) 0.6746(3) 0.1917(3) 0.0491(9) Uani 1 1 d .
C9 C 0.1776(4) 0.6028(2) 0.1620(4) 0.0507(9) Uani 1 1 d .
C10 C 0.1034(4) 0.5926(3) 0.0211(4) 0.0634(10) Uani 1 1 d .
H10 H 0.1433 0.6255 -0.0526 0.076 Uiso 1 1 calc R
C11 C -0.0310(5) 0.5326(3) -0.0078(5) 0.0753(12) Uani 1 1 d .
H11 H -0.0801 0.5247 -0.1019 0.090 Uiso 1 1 calc R
C12 C -0.0914(5) 0.4856(3) 0.0978(6) 0.0807(13) Uani 1 1 d .
H12 H -0.1818 0.4460 0.0764 0.097 Uiso 1 1 calc R
C13 C -0.0196(5) 0.4960(3) 0.2374(5) 0.0851(13) Uani 1 1 d .
H13 H -0.0623 0.4648 0.3108 0.102 Uiso 1 1 calc R
C14 C 0.1166(4) 0.5533(3) 0.2677(4) 0.0743(12) Uani 1 1 d .
H14 H 0.1672 0.5582 0.3617 0.089 Uiso 1 1 calc R
C15 C 0.8137(4) 0.7995(3) 0.1294(3) 0.0668(11) Uani 1 1 d .
H15A H 0.8634 0.8560 0.0881 0.100 Uiso 1 1 calc R
H15B H 0.7113 0.7886 0.0761 0.100 Uiso 1 1 calc R
H15C H 0.8748 0.7376 0.1268 0.100 Uiso 1 1 calc R
C16 C 0.9653(4) 0.8444(3) 0.3679(4) 0.0734(12) Uani 1 1 d .
H16A H 1.0290 0.7844 0.3602 0.110 Uiso 1 1 calc R
H16B H 0.9588 0.8569 0.4667 0.110 Uiso 1 1 calc R
H16C H 1.0108 0.9037 0.3290 0.110 Uiso 1 1 calc R
C17 C 0.8198(4) 0.7027(3) 0.5987(4) 0.0678(12) Uani 1 1 d .
C18 C 0.8013(5) 0.7339(4) 0.7458(4) 0.0949(13) Uani 1 1 d .
H18A H 0.7187 0.6943 0.7760 0.142 Uiso 1 1 calc R
H18B H 0.7762 0.8065 0.7470 0.142 Uiso 1 1 calc R
H18C H 0.8970 0.7213 0.8096 0.142 Uiso 1 1 calc R
C19 C 0.5107(3) 0.5396(2) 0.2877(4) 0.0450(9) Uani 1 1 d .
C20 C 0.5052(4) 0.4732(3) 0.1749(4) 0.0555(10) Uani 1 1 d .
H20 H 0.4666 0.4959 0.0829 0.067 Uiso 1 1 calc R
C21 C 0.5576(4) 0.3717(3) 0.1978(4) 0.0616(11) Uani 1 1 d .
H21 H 0.5528 0.3264 0.1209 0.074 Uiso 1 1 calc R
C22 C 0.6166(4) 0.3375(3) 0.3334(4) 0.0563(10) Uani 1 1 d .
C23 C 0.6223(4) 0.4061(3) 0.4450(4) 0.0595(10) Uani 1 1 d .
H23 H 0.6636 0.3842 0.5367 0.071 Uiso 1 1 calc R
C24 C 0.5687(4) 0.5062(3) 0.4249(3) 0.0535(9) Uani 1 1 d .
H24 H 0.5714 0.5510 0.5022 0.064 Uiso 1 1 calc R
C25 C 0.6734(4) 0.2259(3) 0.3577(4) 0.0878(13) Uani 1 1 d .
H25A H 0.7843 0.2234 0.3601 0.132 Uiso 1 1 calc R
H25B H 0.6230 0.1828 0.2814 0.132 Uiso 1 1 calc R
H25C H 0.6486 0.2012 0.4470 0.132 Uiso 1 1 calc R

loop_
_atom_site_aniso_label
_atom_site_aniso_U_11
_atom_site_aniso_U_22
_atom_site_aniso_U_33
_atom_site_aniso_U_23
_atom_site_aniso_U_13
_atom_site_aniso_U_12
N1 0.0413(17) 0.0445(18) 0.0506(18) 0.0041(15) 0.0035(13) 0.0007(15)
O1 0.0824(19) 0.0476(16) 0.090(2) 0.0100(15) 0.0014(15) 0.0102(15)
O2 0.0528(14) 0.0656(17) 0.0518(15) 0.0028(13) 0.0020(11) 0.0069(12)
O3 0.074(2) 0.100(2) 0.094(2) 0.0042(18) -0.0006(16) 0.0299(17)
C1 0.059(3) 0.052(2) 0.053(2) 0.000(2) 0.0147(18) 0.000(2)
C2 0.062(3) 0.049(2) 0.067(3) -0.0023(19) 0.0148(19) -0.0041(19)
C3 0.045(2) 0.055(2) 0.066(3) -0.002(2) 0.0116(18) -0.004(2)
C4 0.046(2) 0.050(2) 0.051(2) -0.0033(19) 0.0056(16) 0.0019(19)
C5 0.0395(19) 0.0436(19) 0.0429(19) -0.0002(18) 0.0076(15) 0.0001(19)
C6 0.050(2) 0.047(2) 0.048(2) 0.0026(17) 0.0101(17) 0.002(2)
C7 0.046(2) 0.055(2) 0.055(2) 0.0081(18) 0.0039(17) 0.0120(18)
C8 0.043(2) 0.050(2) 0.053(2) 0.0042(18) 0.0055(18) 0.0059(19)
C9 0.043(2) 0.047(2) 0.062(3) 0.0053(19) 0.0089(19) 0.0033(18)
C10 0.056(3) 0.065(3) 0.067(3) -0.006(2) 0.005(2) 0.005(2)
C11 0.059(3) 0.073(3) 0.089(3) -0.024(3) -0.004(2) 0.004(2)
C12 0.052(3) 0.069(3) 0.119(4) -0.019(3) 0.008(3) -0.004(2)
C13 0.073(3) 0.078(3) 0.109(4) 0.009(3) 0.027(3) -0.017(3)
C14 0.061(3) 0.078(3) 0.081(3) 0.011(2) 0.004(2) -0.013(2)
C15 0.070(3) 0.067(3) 0.068(3) 0.003(2) 0.026(2) -0.001(2)
C16 0.053(2) 0.074(3) 0.091(3) 0.001(2) 0.005(2) -0.009(2)
C17 0.055(3) 0.071(3) 0.073(3) 0.007(2) -0.002(2) 0.000(2)
C18 0.100(3) 0.131(4) 0.051(3) 0.011(3) 0.004(2) 0.014(3)
C19 0.039(2) 0.040(2) 0.055(2) -0.0001(18) 0.0047(16) 0.0012(16)
C20 0.057(2) 0.053(2) 0.055(2) 0.003(2) 0.0034(18) 0.005(2)
C21 0.062(3) 0.054(2) 0.067(3) -0.012(2) 0.004(2) 0.0001(19)
C22 0.044(2) 0.048(2) 0.077(3) 0.006(2) 0.011(2) -0.0005(19)
C23 0.056(2) 0.057(3) 0.064(3) 0.014(2) 0.0082(18) 0.006(2)
C24 0.056(2) 0.057(2) 0.049(2) 0.0034(18) 0.0111(18) 0.0007(18)
C25 0.078(3) 0.050(2) 0.132(4) 0.007(3) 0.006(2) 0.006(2)

loop_
_atom_type_symbol
_atom_type_description
_atom_type_scat_dispersion_real
_atom_type_scat_dispersion_imag
_atom_type_scat_source
C C 0.0033 0.0016 'International Tables Vol C Tables 4.2.6.8 and 6.1.1.4'
H H 0.0000 0.0000 'International Tables Vol C Tables 4.2.6.8 and 6.1.1.4'
N N 0.0061 0.0033 'International Tables Vol C Tables 4.2.6.8 and 6.1.1.4'
O O 0.0106 0.0060 'International Tables Vol C Tables 4.2.6.8 and 6.1.1.4'

loop_
_geom_angle_atom_site_label_1
_geom_angle_atom_site_label_2
_geom_angle_atom_site_label_3
_geom_angle
C5 N1 C8 108.6(3)
C5 N1 C19 125.5(3)
C8 N1 C19 124.7(3)
C17 O2 C4 119.8(3)
O1 C1 C6 123.2(3)
O1 C1 C2 122.0(3)
C6 C1 C2 114.7(3)
C1 C2 C3 116.0(3)
C1 C2 H2A 108.3
C3 C2 H2A 108.3
C1 C2 H2B 108.3
C3 C2 H2B 108.3
H2A C2 H2B 107.4
C15 C3 C4 108.8(3)
C15 C3 C16 108.8(3)
C4 C3 C16 111.3(3)
C15 C3 C2 110.3(3)
C4 C3 C2 109.2(3)
C16 C3 C2 108.3(3)
O2 C4 C5 105.9(2)
O2 C4 C3 109.9(3)
C5 C4 C3 109.3(3)
O2 C4 H4 110.6
C5 C4 H4 110.6
C3 C4 H4 110.6
N1 C5 C6 108.9(3)
N1 C5 C4 126.6(3)
C6 C5 C4 124.5(3)
C5 C6 C7 106.5(3)
C5 C6 C1 122.3(3)
C7 C6 C1 131.2(3)
C8 C7 C6 108.9(3)
C8 C7 H7 125.5
C6 C7 H7 125.5
C7 C8 N1 107.0(3)
C7 C8 C9 129.2(3)
N1 C8 C9 123.6(3)
C14 C9 C10 119.0(3)
C14 C9 C8 122.5(3)
C10 C9 C8 118.2(3)
C11 C10 C9 119.2(4)
C11 C10 H10 120.4
C9 C10 H10 120.4
C12 C11 C10 121.1(4)
C12 C11 H11 119.4
C10 C11 H11 119.4
C11 C12 C13 120.1(4)
C11 C12 H12 120.0
C13 C12 H12 120.0
C12 C13 C14 119.5(4)
C12 C13 H13 120.2
C14 C13 H13 120.2
C9 C14 C13 121.0(4)
C9 C14 H14 119.5
C13 C14 H14 119.5
C3 C15 H15A 109.5
C3 C15 H15B 109.5
H15A C15 H15B 109.5
C3 C15 H15C 109.5
H15A C15 H15C 109.5
H15B C15 H15C 109.5
C3 C16 H16A 109.5
C3 C16 H16B 109.5
H16A C16 H16B 109.5
C3 C16 H16C 109.5
H16A C16 H16C 109.5
H16B C16 H16C 109.5
O3 C17 O2 123.6(4)
O3 C17 C18 125.1(4)
O2 C17 C18 111.2(4)
C17 C18 H18A 109.5
C17 C18 H18B 109.5
H18A C18 H18B 109.5
C17 C18 H18C 109.5
H18A C18 H18C 109.5
H18B C18 H18C 109.5
C20 C19 C24 120.3(3)
C20 C19 N1 119.7(3)
C24 C19 N1 120.0(3)
C19 C20 C21 119.8(3)
C19 C20 H20 120.1
C21 C20 H20 120.1
C22 C21 C20 120.7(3)
C22 C21 H21 119.7
C20 C21 H21 119.7
C23 C22 C21 118.4(3)
C23 C22 C25 121.3(3)
C21 C22 C25 120.3(4)
C22 C23 C24 121.8(3)
C22 C23 H23 119.1
C24 C23 H23 119.1
C23 C24 C19 119.0(3)
C23 C24 H24 120.5
C19 C24 H24 120.5
C22 C25 H25A 109.5
C22 C25 H25B 109.5
H25A C25 H25B 109.5
C22 C25 H25C 109.5
H25A C25 H25C 109.5
H25B C25 H25C 109.5

loop_
_geom_bond_atom_site_label_1
_geom_bond_atom_site_label_2
_geom_bond_distance
N1 C5 1.364(4)
N1 C8 1.403(3)
N1 C19 1.443(4)
O1 C1 1.226(4)
O2 C17 1.348(4)
O2 C4 1.460(3)
O3 C17 1.203(4)
C1 C6 1.450(4)
C1 C2 1.511(4)
C2 C3 1.547(4)
C2 H2A 0.9700
C2 H2B 0.9700
C3 C15 1.530(4)
C3 C4 1.533(4)
C3 C16 1.540(4)
C4 C5 1.496(3)
C4 H4 0.9800
C5 C6 1.372(4)
C6 C7 1.417(4)
C7 C8 1.355(4)
C7 H7 0.9300
C8 C9 1.470(4)
C9 C14 1.364(4)
C9 C10 1.394(4)
C10 C11 1.389(4)
C10 H10 0.9300
C11 C12 1.346(6)
C11 H11 0.9300
C12 C13 1.377(5)
C12 H12 0.9300
C13 C14 1.384(5)
C13 H13 0.9300
C14 H14 0.9300
C15 H15A 0.9600
C15 H15B 0.9600
C15 H15C 0.9600
C16 H16A 0.9600
C16 H16B 0.9600
C16 H16C 0.9600
C17 C18 1.485(5)
C18 H18A 0.9600
C18 H18B 0.9600
C18 H18C 0.9600
C19 C20 1.364(4)
C19 C24 1.386(4)
C20 C21 1.390(4)
C20 H20 0.9300
C21 C22 1.378(4)
C21 H21 0.9300
C22 C23 1.373(4)
C22 C25 1.525(5)
C23 C24 1.374(4)
C23 H23 0.9300
C24 H24 0.9300
C25 H25A 0.9600
C25 H25B 0.9600
C25 H25C 0.9600

loop_
_geom_torsion_atom_site_label_1
_geom_torsion_atom_site_label_2
_geom_torsion_atom_site_label_3
_geom_torsion_atom_site_label_4
_geom_torsion
O1 C1 C2 C3 -155.1(3)
C6 C1 C2 C3 25.8(4)
C1 C2 C3 C15 66.3(4)
C1 C2 C3 C4 -53.3(4)
C1 C2 C3 C16 -174.7(3)
C17 O2 C4 C5 138.9(3)
C17 O2 C4 C3 -103.1(3)
C15 C3 C4 O2 174.7(2)
C16 C3 C4 O2 54.8(3)
C2 C3 C4 O2 -64.8(3)
C15 C3 C4 C5 -69.5(3)
C16 C3 C4 C5 170.6(3)
C2 C3 C4 C5 51.0(3)
C8 N1 C5 C6 1.2(3)
C19 N1 C5 C6 169.2(3)
C8 N1 C5 C4 -178.7(3)
C19 N1 C5 C4 -10.7(5)
O2 C4 C5 N1 -89.1(4)
C3 C4 C5 N1 152.6(3)
O2 C4 C5 C6 91.1(3)
C3 C4 C5 C6 -27.2(4)
N1 C5 C6 C7 -0.3(3)
C4 C5 C6 C7 179.5(3)
N1 C5 C6 C1 179.2(3)
C4 C5 C6 C1 -1.0(5)
O1 C1 C6 C5 -176.8(3)
C2 C1 C6 C5 2.3(4)
O1 C1 C6 C7 2.4(6)
C2 C1 C6 C7 -178.5(3)
C5 C6 C7 C8 -0.7(4)
C1 C6 C7 C8 179.9(3)
C6 C7 C8 N1 1.4(4)
C6 C7 C8 C9 176.1(3)
C5 N1 C8 C7 -1.6(4)
C19 N1 C8 C7 -169.7(3)
C5 N1 C8 C9 -176.6(3)
C19 N1 C8 C9 15.2(5)
C7 C8 C9 C14 -113.6(4)
N1 C8 C9 C14 60.3(5)
C7 C8 C9 C10 60.7(5)
N1 C8 C9 C10 -125.4(3)
C14 C9 C10 C11 0.2(5)
C8 C9 C10 C11 -174.2(3)
C9 C10 C11 C12 0.9(5)
C10 C11 C12 C13 -0.3(6)
C11 C12 C13 C14 -1.3(6)
C10 C9 C14 C13 -1.8(5)
C8 C9 C14 C13 172.3(3)
C12 C13 C14 C9 2.4(6)
C4 O2 C17 O3 -2.4(5)
C4 O2 C17 C18 179.1(3)
C5 N1 C19 C20 -111.3(3)
C8 N1 C19 C20 54.9(4)
C5 N1 C19 C24 67.6(4)
C8 N1 C19 C24 -126.2(3)
C24 C19 C20 C21 0.2(5)
N1 C19 C20 C21 179.1(3)
C19 C20 C21 C22 -0.6(5)
C20 C21 C22 C23 0.0(5)
C20 C21 C22 C25 179.8(3)
C21 C22 C23 C24 1.1(5)
C25 C22 C23 C24 -178.7(3)
C22 C23 C24 C19 -1.6(5)
C20 C19 C24 C23 0.8(5)
N1 C19 C24 C23 -178.1(3)
